data_7042713
loop_
_publ_author_name
'Okuda, Jun'
'Mukherjee, Debabarata'
'Spaniol, Thomas Paul'
'Wiegand, Ann-Kristin'

_publ_section_title
;
 Zinc hydridotriphenylborates suppported by a neutral macrocyclic
 polyamine
;
_journal_name_full 'Dalton Trans.'
_journal_paper_doi 10.1039/C7DT01094J
_journal_year 2017
_chemical_formula_moiety 'C12 H28 I  N4  Zn, C19 H16 B O2'
_chemical_formula_sum 'C31 H44 B I N4 O2 Zn'
_chemical_formula_weight 707.78
_chemical_name_systematic
;
 ?
;
_chemical_properties_physical ', Air-sensitive,Moisture-sensitive,Oxygen-sensitive'
_space_group_crystal_system orthorhombic
_space_group_IT_number 61
_space_group_name_Hall '-P 2ac 2ab'
_space_group_name_H-M_alt 'P b c a'
_symmetry_space_group_name_Hall '-P 2ac 2ab'
_symmetry_space_group_name_H-M 'P b c a'
_atom_sites_solution_hydrogens mixed
_audit_creation_method SHELXL-2013
_audit_update_record
;
2017-03-23 deposited with the CCDC.
2017-04-18 downloaded from the CCDC.
;
_cell_angle_alpha 90
_cell_angle_beta 90
_cell_angle_gamma 90
_cell_formula_units_Z 8
_cell_length_a 17.691(2)
_cell_length_b 20.439(3)
_cell_length_c 17.778(2)
_cell_measurement_reflns_used 3176
_cell_measurement_temperature 100(2)
_cell_measurement_theta_max 20.37
_cell_measurement_theta_min 2.30
_cell_volume 6428.3(14)
_computing_cell_refinement 'Bruker SMART (2001)'
_computing_data_collection 'Bruker SMART (2001)'
_computing_data_reduction 'Bruker SAINT+ (1999)'
_computing_molecular_graphics 'ORTEP-III (Farrugia, 1999)'
_computing_structure_refinement 'SHELXL-2013 (Sheldrick, 2013)'
_computing_structure_solution 'SIR-92 (Altomare 1992)'
_diffrn_ambient_temperature 100(2)
_diffrn_measured_fraction_theta_full 1.000
_diffrn_measured_fraction_theta_max 0.994
_diffrn_measurement_device_type 'Bruker APEX CCD'
_diffrn_measurement_method '\w scans'
_diffrn_radiation_monochromator 'multi layer optics'
_diffrn_radiation_source microsource
_diffrn_radiation_type MoK\a
_diffrn_radiation_wavelength 0.71073
_diffrn_reflns_av_R_equivalents 0.1187
_diffrn_reflns_av_unetI/netI 0.0781
_diffrn_reflns_Laue_measured_fraction_full 1.000
_diffrn_reflns_Laue_measured_fraction_max 0.994
_diffrn_reflns_limit_h_max 22
_diffrn_reflns_limit_h_min -22
_diffrn_reflns_limit_k_max 25
_diffrn_reflns_limit_k_min -25
_diffrn_reflns_limit_l_max 22
_diffrn_reflns_limit_l_min -22
_diffrn_reflns_number 56175
_diffrn_reflns_point_group_measured_fraction_full 1.000
_diffrn_reflns_point_group_measured_fraction_max 0.994
_diffrn_reflns_theta_full 25.242
_diffrn_reflns_theta_max 26.568
_diffrn_reflns_theta_min 1.905
_exptl_absorpt_coefficient_mu 1.758
_exptl_absorpt_correction_T_max 0.7454
_exptl_absorpt_correction_T_min 0.5505
_exptl_absorpt_correction_type multi-scan
_exptl_absorpt_process_details 'sadabs Bruker'
_exptl_crystal_colour yellow
_exptl_crystal_density_diffrn 1.463
_exptl_crystal_description block
_exptl_crystal_F_000 2896
_exptl_crystal_recrystallization_method 'Re-crystallisation from solvent: thf and pentane'
_exptl_crystal_size_max 0.370
_exptl_crystal_size_mid 0.300
_exptl_crystal_size_min 0.300
_refine_diff_density_max 1.028
_refine_diff_density_min -0.763
_refine_diff_density_rms 0.110
_refine_ls_extinction_method none
_refine_ls_goodness_of_fit_ref 1.017
_refine_ls_hydrogen_treatment mixed
_refine_ls_matrix_type full
_refine_ls_number_parameters 358
_refine_ls_number_reflns 6662
_refine_ls_number_restraints 0
_refine_ls_restrained_S_all 1.017
_refine_ls_R_factor_all 0.0983
_refine_ls_R_factor_gt 0.0590
_refine_ls_shift/su_max 0.000
_refine_ls_shift/su_mean 0.000
_refine_ls_structure_factor_coef Fsqd
_refine_ls_weighting_details 'w=1/[\s^2^(Fo^2^)+(0.0759P)^2^] where P=(Fo^2^+2Fc^2^)/3'
_refine_ls_weighting_scheme calc
_refine_ls_wR_factor_gt 0.1458
_refine_ls_wR_factor_ref 0.1685
_reflns_Friedel_coverage 0.000
_reflns_number_gt 4253
_reflns_number_total 6662
_reflns_threshold_expression 'I > 2\s(I)'
_cod_data_source_file c7dt01094j2.cif
_cod_data_source_block 11
_cod_database_code 7042713
_shelx_space_group_comment
;
The symmetry employed for this shelxl refinement is uniquely defined
by the following loop, which should always be used as a source of
symmetry information in preference to the above space-group names.
They are only intended as comments.
;
_shelx_estimated_absorpt_t_min 0.562
_shelx_estimated_absorpt_t_max 0.621
_shelxl_version_number 2013-4

loop_
_space_group_symop_operation_xyz
'x, y, z'
'-x+1/2, -y, z+1/2'
'x+1/2, -y+1/2, -z'
'-x, y+1/2, -z+1/2'
'-x, -y, -z'
'x-1/2, y, -z-1/2'
'-x-1/2, y-1/2, z'
'x, -y-1/2, z-1/2'

loop_
_atom_site_label
_atom_site_type_symbol
_atom_site_fract_x
_atom_site_fract_y
_atom_site_fract_z
_atom_site_U_iso_or_equiv
_atom_site_adp_type
_atom_site_occupancy
_atom_site_site_symmetry_order
_atom_site_calc_flag
_atom_site_refinement_flags_posn
_atom_site_refinement_flags_adp
_atom_site_refinement_flags_occupancy
_atom_site_disorder_assembly
_atom_site_disorder_group
Zn1 Zn 0.03083(3) 0.72850(3) 0.54145(3) 0.02545(18) Uani 1 1 d . . . . .
I1A I -0.06840(8) 0.73237(9) 0.43457(8) 0.0478(4) Uani 0.675(5) 1 d . . P A 1
N1A N 0.1384(4) 0.7035(4) 0.4992(4) 0.0337(17) Uiso 0.675(5) 1 d . . P A 1
N2A N 0.0769(5) 0.8224(4) 0.5662(5) 0.041(2) Uiso 0.675(5) 1 d . . P A 1
N3A N -0.0246(5) 0.7442(5) 0.6484(5) 0.051(2) Uiso 0.675(5) 1 d . . P A 1
N4A N 0.0354(4) 0.6302(3) 0.5851(4) 0.0312(16) Uiso 0.675(5) 1 d . . P A 1
C7A C 0.1033(6) 0.6016(5) 0.5601(6) 0.049(2) Uiso 0.675(5) 1 d . . P A 1
H7A H 0.0941 0.5800 0.5111 0.058 Uiso 0.675(5) 1 calc R U P A 1
H7B H 0.1186 0.5673 0.5963 0.058 Uiso 0.675(5) 1 calc R U P A 1
C8A C 0.1672(6) 0.6491(5) 0.5513(6) 0.045(2) Uiso 0.675(5) 1 d . . P A 1
H8A H 0.2117 0.6272 0.5289 0.055 Uiso 0.675(5) 1 calc R U P A 1
H8B H 0.1818 0.6674 0.6007 0.055 Uiso 0.675(5) 1 calc R U P A 1
C1A C 0.1861(5) 0.7577(4) 0.5056(6) 0.046(2) Uiso 0.675(5) 1 d . . P A 1
H1A H 0.1842 0.7829 0.4580 0.055 Uiso 0.675(5) 1 calc R U P A 1
H1B H 0.2386 0.7422 0.5125 0.055 Uiso 0.675(5) 1 calc R U P A 1
C2A C 0.1659(6) 0.8027(5) 0.5700(5) 0.041(2) Uiso 0.675(5) 1 d . . P A 1
H2A H 0.1973 0.8427 0.5674 0.049 Uiso 0.675(5) 1 calc R U P A 1
H2B H 0.1767 0.7805 0.6183 0.049 Uiso 0.675(5) 1 calc R U P A 1
C3A C 0.0585(8) 0.8466(6) 0.6321(7) 0.065(4) Uiso 0.675(5) 1 d . . P A 1
H3A H 0.0157 0.8774 0.6259 0.078 Uiso 0.675(5) 1 calc R U P A 1
H3B H 0.1019 0.8714 0.6527 0.078 Uiso 0.675(5) 1 calc R U P A 1
C4A C 0.0369(7) 0.7947(6) 0.6857(7) 0.059(3) Uiso 0.675(5) 1 d . . P A 1
H4A H 0.0148 0.8149 0.7313 0.070 Uiso 0.675(5) 1 calc R U P A 1
H4B H 0.0825 0.7700 0.7010 0.070 Uiso 0.675(5) 1 calc R U P A 1
C5A C -0.0018(11) 0.6814(9) 0.6929(9) 0.108(6) Uiso 0.675(5) 1 d . . P A 1
H5A H 0.0258 0.6966 0.7381 0.130 Uiso 0.675(5) 1 calc R U P A 1
H5B H -0.0495 0.6617 0.7112 0.130 Uiso 0.675(5) 1 calc R U P A 1
C6A C 0.0325(5) 0.6401(5) 0.6687(6) 0.044(2) Uiso 0.675(5) 1 d . . P A 1
H6A H 0.0136 0.5990 0.6913 0.053 Uiso 0.675(5) 1 calc R U P A 1
H6B H 0.0852 0.6458 0.6863 0.053 Uiso 0.675(5) 1 calc R U P A 1
C9A C 0.1377(6) 0.6803(5) 0.4182(6) 0.060(3) Uiso 0.675(5) 1 d . . P A 1
H9A H 0.1282 0.7175 0.3848 0.091 Uiso 0.675(5) 1 calc R U P A 1
H9B H 0.0976 0.6476 0.4116 0.091 Uiso 0.675(5) 1 calc R U P A 1
H9C H 0.1866 0.6606 0.4059 0.091 Uiso 0.675(5) 1 calc R U P A 1
C10A C 0.0691(5) 0.8691(4) 0.5029(5) 0.045(2) Uiso 0.675(5) 1 d . . P A 1
H10A H 0.0171 0.8856 0.5012 0.068 Uiso 0.675(5) 1 calc R U P A 1
H10B H 0.0810 0.8469 0.4555 0.068 Uiso 0.675(5) 1 calc R U P A 1
H10C H 0.1040 0.9058 0.5102 0.068 Uiso 0.675(5) 1 calc R U P A 1
C11A C -0.0955(6) 0.7784(6) 0.6494(7) 0.066(3) Uiso 0.675(5) 1 d . . P A 1
H11A H -0.1077 0.7912 0.7011 0.099 Uiso 0.675(5) 1 calc R U P A 1
H11B H -0.1353 0.7497 0.6299 0.099 Uiso 0.675(5) 1 calc R U P A 1
H11C H -0.0918 0.8175 0.6178 0.099 Uiso 0.675(5) 1 calc R U P A 1
C12A C -0.0301(5) 0.5880(5) 0.5618(6) 0.054(3) Uiso 0.675(5) 1 d . . P A 1
H12A H -0.0256 0.5772 0.5083 0.080 Uiso 0.675(5) 1 calc R U P A 1
H12B H -0.0775 0.6117 0.5704 0.080 Uiso 0.675(5) 1 calc R U P A 1
H12C H -0.0300 0.5476 0.5915 0.080 Uiso 0.675(5) 1 calc R U P A 1
I1B I -0.0511(4) 0.7412(2) 0.4300(3) 0.128(2) Uani 0.325(5) 1 d . . P A 2
N1B N 0.1399(15) 0.6625(14) 0.5203(15) 0.092(8) Uiso 0.325(5) 1 d . . P A 2
N2B N 0.1086(10) 0.8135(8) 0.5494(9) 0.041(4) Uiso 0.325(5) 1 d . . P A 2
N3B N -0.0078(11) 0.7747(10) 0.6538(10) 0.046(4) Uiso 0.325(5) 1 d . . P A 2
N4B N 0.0137(10) 0.6389(8) 0.6197(11) 0.048(4) Uiso 0.325(5) 1 d . . P A 2
C7B C 0.0747(16) 0.5978(14) 0.6102(18) 0.090(9) Uiso 0.325(5) 1 d . . P A 2
H7C H 0.0620 0.5656 0.5706 0.108 Uiso 0.325(5) 1 calc R U P A 2
H7D H 0.0827 0.5733 0.6576 0.108 Uiso 0.325(5) 1 calc R U P A 2
C8B C 0.1450(11) 0.6294(10) 0.5899(11) 0.044(5) Uiso 0.325(5) 1 d . . P A 2
H8C H 0.1590 0.6610 0.6297 0.053 Uiso 0.325(5) 1 calc R U P A 2
H8D H 0.1854 0.5960 0.5869 0.053 Uiso 0.325(5) 1 calc R U P A 2
C1B C 0.1980(15) 0.7056(13) 0.5158(16) 0.080(8) Uiso 0.325(5) 1 d . . P A 2
H1C H 0.2111 0.7109 0.4620 0.096 Uiso 0.325(5) 1 calc R U P A 2
H1D H 0.2424 0.6856 0.5409 0.096 Uiso 0.325(5) 1 calc R U P A 2
C2B C 0.1859(14) 0.7767(12) 0.5507(16) 0.063(7) Uiso 0.325(5) 1 d . . P A 2
H2C H 0.2013 0.7739 0.6042 0.076 Uiso 0.325(5) 1 calc R U P A 2
H2D H 0.2230 0.8058 0.5257 0.076 Uiso 0.325(5) 1 calc R U P A 2
C3B C 0.1181(16) 0.8483(13) 0.5998(15) 0.081(8) Uiso 0.325(5) 1 d . . P A 2
H3C H 0.1136 0.8947 0.5847 0.097 Uiso 0.325(5) 1 calc R U P A 2
H3D H 0.1681 0.8410 0.6234 0.097 Uiso 0.325(5) 1 calc R U P A 2
C4B C 0.0465(18) 0.8256(18) 0.658(2) 0.085(10) Uiso 0.325(5) 1 d . . P A 2
H4C H 0.0714 0.8188 0.7073 0.102 Uiso 0.325(5) 1 calc R U P A 2
H4D H 0.0159 0.8659 0.6640 0.102 Uiso 0.325(5) 1 calc R U P A 2
C6B C -0.0349(11) 0.6862(9) 0.6888(10) 0.028(4) Uiso 0.325(5) 1 d . . P A 2
H6C H -0.0891 0.6773 0.6795 0.033 Uiso 0.325(5) 1 calc R U P A 2
H6D H -0.0229 0.6645 0.7371 0.033 Uiso 0.325(5) 1 calc R U P A 2
C5B C -0.032(2) 0.7427(17) 0.702(2) 0.113(12) Uiso 0.325(5) 1 d . . P A 2
H5C H -0.0838 0.7582 0.7141 0.135 Uiso 0.325(5) 1 calc R U P A 2
H5D H -0.0007 0.7492 0.7477 0.135 Uiso 0.325(5) 1 calc R U P A 2
C9B C 0.1199(18) 0.6185(16) 0.4567(18) 0.112(11) Uiso 0.325(5) 1 d . . P A 2
H9D H 0.1662 0.6043 0.4311 0.168 Uiso 0.325(5) 1 calc R U P A 2
H9E H 0.0875 0.6419 0.4211 0.168 Uiso 0.325(5) 1 calc R U P A 2
H9F H 0.0930 0.5801 0.4760 0.168 Uiso 0.325(5) 1 calc R U P A 2
C10B C 0.128(2) 0.837(2) 0.472(2) 0.159(16) Uiso 0.325(5) 1 d . . P A 2
H10D H 0.0822 0.8506 0.4461 0.239 Uiso 0.325(5) 1 calc R U P A 2
H10E H 0.1533 0.8022 0.4444 0.239 Uiso 0.325(5) 1 calc R U P A 2
H10F H 0.1626 0.8749 0.4765 0.239 Uiso 0.325(5) 1 calc R U P A 2
C11B C -0.053(2) 0.830(2) 0.626(2) 0.165(17) Uiso 0.325(5) 1 d . . P A 2
H11D H -0.0982 0.8354 0.6574 0.247 Uiso 0.325(5) 1 calc R U P A 2
H11E H -0.0684 0.8219 0.5738 0.247 Uiso 0.325(5) 1 calc R U P A 2
H11F H -0.0228 0.8703 0.6282 0.247 Uiso 0.325(5) 1 calc R U P A 2
C12B C -0.0650(17) 0.6192(16) 0.6098(18) 0.105(10) Uiso 0.325(5) 1 d . . P A 2
H12D H -0.0741 0.6085 0.5568 0.158 Uiso 0.325(5) 1 calc R U P A 2
H12E H -0.0984 0.6551 0.6250 0.158 Uiso 0.325(5) 1 calc R U P A 2
H12F H -0.0755 0.5806 0.6409 0.158 Uiso 0.325(5) 1 calc R U P A 2
O1 O 0.74181(19) -0.03792(16) 0.7297(2) 0.0302(8) Uani 1 1 d . . . . .
O2 O 0.7023(3) -0.13981(19) 0.7430(3) 0.0580(13) Uani 1 1 d . . . . .
B1 B 0.7970(3) 0.0113(3) 0.6926(3) 0.0249(12) Uani 1 1 d . . . . .
C13 C 0.7437(3) -0.0994(3) 0.7149(4) 0.0396(14) Uani 1 1 d . . . . .
H13 H 0.780(3) -0.112(3) 0.678(3) 0.048 Uiso 1 1 d . U . . .
C14 C 0.8828(3) -0.0066(2) 0.7185(3) 0.0261(11) Uani 1 1 d . . . . .
C15 C 0.9457(3) 0.0187(3) 0.6809(3) 0.0323(12) Uani 1 1 d . . . . .
H15 H 0.9378 0.0451 0.6376 0.039 Uiso 1 1 calc R U . . .
C16 C 1.0193(3) 0.0069(3) 0.7042(3) 0.0401(15) Uani 1 1 d . . . . .
H16 H 1.0603 0.0252 0.6770 0.048 Uiso 1 1 calc R U . . .
C17 C 1.0333(3) -0.0309(3) 0.7661(4) 0.0433(16) Uani 1 1 d . . . . .
H17 H 1.0837 -0.0389 0.7820 0.052 Uiso 1 1 calc R U . . .
C18 C 0.9736(4) -0.0570(3) 0.8047(3) 0.0446(16) Uani 1 1 d . . . . .
H18 H 0.9827 -0.0835 0.8476 0.054 Uiso 1 1 calc R U . . .
C19 C 0.8996(3) -0.0450(3) 0.7817(3) 0.0338(13) Uani 1 1 d . . . . .
H19 H 0.8592 -0.0635 0.8098 0.041 Uiso 1 1 calc R U . . .
C20 C 0.7709(3) 0.0816(2) 0.7267(3) 0.0222(10) Uani 1 1 d . . . . .
C21 C 0.8081(3) 0.1399(2) 0.7063(3) 0.0304(12) Uani 1 1 d . . . . .
H21 H 0.8509 0.1372 0.6741 0.036 Uiso 1 1 calc R U . . .
C22 C 0.7852(3) 0.2004(2) 0.7311(3) 0.0322(12) Uani 1 1 d . . . . .
H22 H 0.8113 0.2387 0.7155 0.039 Uiso 1 1 calc R U . . .
C23 C 0.7239(3) 0.2052(3) 0.7787(3) 0.0323(12) Uani 1 1 d . . . . .
H23 H 0.7073 0.2468 0.7958 0.039 Uiso 1 1 calc R U . . .
C24 C 0.6870(3) 0.1498(3) 0.8012(3) 0.0348(13) Uani 1 1 d . . . . .
H24 H 0.6456 0.1527 0.8350 0.042 Uiso 1 1 calc R U . . .
C25 C 0.7103(3) 0.0890(2) 0.7745(3) 0.0268(11) Uani 1 1 d . . . . .
H25 H 0.6833 0.0511 0.7899 0.032 Uiso 1 1 calc R U . . .
C26 C 0.7860(3) 0.0097(2) 0.6010(3) 0.0251(11) Uani 1 1 d . . . . .
C27 C 0.8292(3) -0.0283(2) 0.5521(3) 0.0289(12) Uani 1 1 d . . . . .
H27 H 0.8677 -0.0554 0.5726 0.035 Uiso 1 1 calc R U . . .
C28 C 0.8184(3) -0.0282(3) 0.4747(3) 0.0331(13) Uani 1 1 d . . . . .
H28 H 0.8493 -0.0550 0.4436 0.040 Uiso 1 1 calc R U . . .
C29 C 0.7639(3) 0.0100(3) 0.4428(3) 0.0392(14) Uani 1 1 d . . . . .
H29 H 0.7569 0.0103 0.3898 0.047 Uiso 1 1 calc R U . . .
C30 C 0.7191(3) 0.0482(3) 0.4885(3) 0.0463(16) Uani 1 1 d . . . . .
H30 H 0.6801 0.0744 0.4675 0.056 Uiso 1 1 calc R U . . .
C31 C 0.7316(3) 0.0478(3) 0.5659(3) 0.0380(14) Uani 1 1 d . . . . .
H31 H 0.7012 0.0754 0.5965 0.046 Uiso 1 1 calc R U . . .

loop_
_atom_site_aniso_label
_atom_site_aniso_U_11
_atom_site_aniso_U_22
_atom_site_aniso_U_33
_atom_site_aniso_U_23
_atom_site_aniso_U_13
_atom_site_aniso_U_12
Zn1 0.0275(3) 0.0203(3) 0.0285(3) 0.0039(2) -0.0026(2) 0.0020(2)
I1A 0.0458(6) 0.0431(7) 0.0544(6) 0.0167(4) -0.0282(5) -0.0102(4)
I1B 0.177(4) 0.0414(13) 0.164(4) 0.0303(17) -0.152(3) -0.029(2)
O1 0.0269(19) 0.0192(18) 0.044(2) 0.0020(16) 0.0077(16) 0.0027(15)
O2 0.064(3) 0.025(2) 0.085(3) 0.004(2) 0.026(3) -0.009(2)
B1 0.021(3) 0.022(3) 0.032(3) -0.003(2) 0.002(2) 0.001(2)
C13 0.035(3) 0.024(3) 0.060(4) 0.001(3) 0.014(3) 0.002(3)
C14 0.025(3) 0.023(3) 0.030(3) -0.009(2) 0.002(2) 0.003(2)
C15 0.028(3) 0.032(3) 0.037(3) -0.013(2) -0.001(2) -0.001(2)
C16 0.023(3) 0.045(3) 0.053(4) -0.028(3) 0.002(3) 0.001(3)
C17 0.030(3) 0.045(4) 0.055(4) -0.024(3) -0.012(3) 0.014(3)
C18 0.057(4) 0.038(3) 0.038(3) -0.011(3) -0.015(3) 0.022(3)
C19 0.034(3) 0.031(3) 0.037(3) -0.007(2) 0.001(2) 0.006(2)
C20 0.022(3) 0.021(2) 0.023(2) 0.001(2) -0.003(2) 0.002(2)
C21 0.032(3) 0.026(3) 0.032(3) 0.002(2) 0.008(2) 0.001(2)
C22 0.047(3) 0.020(3) 0.029(3) 0.004(2) -0.004(2) 0.001(3)
C23 0.038(3) 0.023(3) 0.036(3) -0.009(2) -0.008(2) 0.008(2)
C24 0.032(3) 0.036(3) 0.037(3) -0.011(3) 0.003(2) 0.008(2)
C25 0.020(2) 0.030(3) 0.031(3) -0.001(2) 0.002(2) 0.001(2)
C26 0.023(3) 0.020(2) 0.032(3) -0.007(2) -0.003(2) -0.006(2)
C27 0.028(3) 0.025(3) 0.033(3) -0.002(2) 0.003(2) -0.005(2)
C28 0.031(3) 0.036(3) 0.032(3) -0.005(2) 0.004(2) -0.009(2)
C29 0.047(4) 0.040(3) 0.031(3) -0.008(3) -0.007(3) -0.020(3)
C30 0.042(3) 0.051(4) 0.046(4) -0.010(3) -0.023(3) -0.006(3)
C31 0.032(3) 0.045(3) 0.037(3) -0.015(3) -0.010(2) 0.005(3)

loop_
_atom_type_symbol
_atom_type_description
_atom_type_scat_dispersion_real
_atom_type_scat_dispersion_imag
_atom_type_scat_source
C C 0.0033 0.0016 'International Tables Vol C Tables 4.2.6.8 and 6.1.1.4'
H H 0.0000 0.0000 'International Tables Vol C Tables 4.2.6.8 and 6.1.1.4'
N N 0.0061 0.0033 'International Tables Vol C Tables 4.2.6.8 and 6.1.1.4'
B B 0.0013 0.0007 'International Tables Vol C Tables 4.2.6.8 and 6.1.1.4'
I I -0.4742 1.8119 'International Tables Vol C Tables 4.2.6.8 and 6.1.1.4'
O O 0.0106 0.0060 'International Tables Vol C Tables 4.2.6.8 and 6.1.1.4'
Zn Zn 0.2839 1.4301 'International Tables Vol C Tables 4.2.6.8 and 6.1.1.4'

loop_
_geom_angle_atom_site_label_1
_geom_angle_atom_site_label_2
_geom_angle_atom_site_label_3
_geom_angle
N1A Zn1 N2A 86.9(3)
N1A Zn1 N4A 82.4(3)
N2A Zn1 N4A 138.6(3)
N1A Zn1 N3A 139.3(3)
N2A Zn1 N3A 81.9(4)
N4A Zn1 N3A 80.7(3)
N2B Zn1 N3B 79.0(7)
N2B Zn1 N4B 131.4(6)
N3B Zn1 N4B 76.4(7)
N2B Zn1 N1B 87.2(8)
N3B Zn1 N1B 127.3(8)
N4B Zn1 N1B 75.8(8)
N2B Zn1 I1B 109.4(5)
N3B Zn1 I1B 118.5(5)
N4B Zn1 I1B 119.2(5)
N1B Zn1 I1B 114.1(7)
N1A Zn1 I1A 111.00(19)
N2A Zn1 I1A 112.6(2)
N4A Zn1 I1A 108.57(19)
N3A Zn1 I1A 109.5(2)
C1A N1A C9A 109.3(7)
C1A N1A C8A 109.1(7)
C9A N1A C8A 110.4(7)
C1A N1A Zn1 108.9(6)
C9A N1A Zn1 113.9(6)
C8A N1A Zn1 105.1(5)
C3A N2A C10A 114.3(9)
C3A N2A C2A 107.3(8)
C10A N2A C2A 106.4(7)
C3A N2A Zn1 115.4(8)
C10A N2A Zn1 112.8(6)
C2A N2A Zn1 98.9(5)
C11A N3A C5A 128.4(11)
C11A N3A C4A 105.6(9)
C5A N3A C4A 98.1(10)
C11A N3A Zn1 118.6(7)
C5A N3A Zn1 101.9(8)
C4A N3A Zn1 98.5(6)
C7A N4A C6A 113.5(7)
C7A N4A C12A 109.4(7)
C6A N4A C12A 108.9(7)
C7A N4A Zn1 107.8(6)
C6A N4A Zn1 103.3(5)
C12A N4A Zn1 114.0(5)
N4A C7A C8A 114.0(8)
N4A C7A H7A 108.7
C8A C7A H7A 108.7
N4A C7A H7B 108.7
C8A C7A H7B 108.7
H7A C7A H7B 107.6
C7A C8A N1A 106.5(8)
C7A C8A H8A 110.4
N1A C8A H8A 110.4
C7A C8A H8B 110.4
N1A C8A H8B 110.4
H8A C8A H8B 108.6
N1A C1A C2A 113.6(8)
N1A C1A H1A 108.8
C2A C1A H1A 108.8
N1A C1A H1B 108.8
C2A C1A H1B 108.8
H1A C1A H1B 107.7
C1A C2A N2A 110.4(8)
C1A C2A H2A 109.6
N2A C2A H2A 109.6
C1A C2A H2B 109.6
N2A C2A H2B 109.6
H2A C2A H2B 108.1
N2A C3A C4A 111.7(10)
N2A C3A H3A 109.3
C4A C3A H3A 109.3
N2A C3A H3B 109.3
C4A C3A H3B 109.3
H3A C3A H3B 107.9
C3A C4A N3A 111.3(9)
C3A C4A H4A 109.4
N3A C4A H4A 109.4
C3A C4A H4B 109.4
N3A C4A H4B 109.4
H4A C4A H4B 108.0
C6A C5A N3A 124.2(15)
C6A C5A H5A 106.3
N3A C5A H5A 106.3
C6A C5A H5B 106.3
N3A C5A H5B 106.3
H5A C5A H5B 106.4
C5A C6A N4A 119.9(12)
C5A C6A H6A 107.3
N4A C6A H6A 107.3
C5A C6A H6B 107.3
N4A C6A H6B 107.3
H6A C6A H6B 106.9
N1A C9A H9A 109.5
N1A C9A H9B 109.5
H9A C9A H9B 109.5
N1A C9A H9C 109.5
H9A C9A H9C 109.5
H9B C9A H9C 109.5
N2A C10A H10A 109.5
N2A C10A H10B 109.5
H10A C10A H10B 109.5
N2A C10A H10C 109.5
H10A C10A H10C 109.5
H10B C10A H10C 109.5
N3A C11A H11A 109.5
N3A C11A H11B 109.5
H11A C11A H11B 109.5
N3A C11A H11C 109.5
H11A C11A H11C 109.5
H11B C11A H11C 109.5
N4A C12A H12A 109.5
N4A C12A H12B 109.5
H12A C12A H12B 109.5
N4A C12A H12C 109.5
H12A C12A H12C 109.5
H12B C12A H12C 109.5
C1B N1B C8B 108(3)
C1B N1B C9B 122(3)
C8B N1B C9B 113(2)
C1B N1B Zn1 105(2)
C8B N1B Zn1 100.6(15)
C9B N1B Zn1 105.6(19)
C3B N2B C10B 118(2)
C3B N2B C2B 99(2)
C10B N2B C2B 88(2)
C3B N2B Zn1 128.3(19)
C10B N2B Zn1 110.0(18)
C2B N2B Zn1 99.6(12)
C5B N3B C4B 129(3)
C5B N3B C11B 119(3)
C4B N3B C11B 80(2)
C5B N3B Zn1 121(2)
C4B N3B Zn1 98.4(16)
C11B N3B Zn1 100.7(19)
C7B N4B C12B 124(2)
C7B N4B C6B 142(2)
C7B N4B Zn1 107.7(17)
C12B N4B Zn1 105.7(16)
C6B N4B Zn1 92.8(9)
N4B C7B C8B 116(2)
N4B C7B H7C 108.4
C8B C7B H7C 108.4
N4B C7B H7D 108.4
C8B C7B H7D 108.4
H7C C7B H7D 107.4
N1B C8B C7B 112(2)
N1B C8B H8C 109.2
C7B C8B H8C 109.2
N1B C8B H8D 109.2
C7B C8B H8D 109.2
H8C C8B H8D 107.9
N1B C1B C2B 118(2)
N1B C1B H1C 107.9
C2B C1B H1C 107.9
N1B C1B H1D 107.9
C2B C1B H1D 107.9
H1C C1B H1D 107.2
N2B C2B C1B 123(2)
N2B C2B H2C 106.5
C1B C2B H2C 106.5
N2B C2B H2D 106.5
C1B C2B H2D 106.5
H2C C2B H2D 106.5
N2B C3B C4B 101(2)
N2B C3B H3C 111.5
C4B C3B H3C 111.5
N2B C3B H3D 111.5
C4B C3B H3D 111.5
H3C C3B H3D 109.3
N3B C4B C3B 132(2)
C3B C4B C11B 120(3)
N3B C4B H4C 104.2
C3B C4B H4C 104.2
N3B C4B H4D 104.2
C3B C4B H4D 104.2
H4C C4B H4D 105.5
C5B C6B N4B 131(2)
C5B C6B H6C 104.6
N4B C6B H6C 104.6
C5B C6B H6D 104.6
N4B C6B H6D 104.6
C12B C6B H6D 110.8
H6C C6B H6D 105.7
N3B C5B C6B 114(4)
N3B C5B H5C 108.6
C6B C5B H5C 108.6
N3B C5B H5D 108.6
C6B C5B H5D 108.6
H5C C5B H5D 107.6
N1B C9B H9D 109.5
N1B C9B H9E 109.5
H9D C9B H9E 109.5
N1B C9B H9F 109.5
H9D C9B H9F 109.5
H9E C9B H9F 109.5
N2B C10B H10D 109.5
N2B C10B H10E 109.5
H10D C10B H10E 109.5
N2B C10B H10F 109.5
H10D C10B H10F 109.5
H10E C10B H10F 109.5
N3B C11B H11D 109.5
N3B C11B H11E 109.5
C4B C11B H11E 123.0
H11D C11B H11E 109.5
N3B C11B H11F 109.5
H11D C11B H11F 109.5
H11E C11B H11F 109.5
N4B C12B H12D 109.5
C6B C12B H12D 149.0
N4B C12B H12E 109.5
H12D C12B H12E 109.5
N4B C12B H12F 109.5
C6B C12B H12F 101.6
H12D C12B H12F 109.5
H12E C12B H12F 109.5
C13 O1 B1 122.1(4)
O1 B1 C20 103.6(4)
O1 B1 C14 108.8(4)
C20 B1 C14 111.0(4)
O1 B1 C26 109.5(4)
C20 B1 C26 110.7(4)
C14 B1 C26 112.8(4)
O2 C13 O1 124.5(5)
O2 C13 H13 121(3)
O1 C13 H13 115(3)
C15 C14 C19 115.0(5)
C15 C14 B1 121.6(5)
C19 C14 B1 123.3(4)
C16 C15 C14 122.6(5)
C16 C15 H15 118.7
C14 C15 H15 118.7
C17 C16 C15 120.6(6)
C17 C16 H16 119.7
C15 C16 H16 119.7
C16 C17 C18 119.0(5)
C16 C17 H17 120.5
C18 C17 H17 120.5
C17 C18 C19 120.7(6)
C17 C18 H18 119.7
C19 C18 H18 119.7
C18 C19 C14 122.1(5)
C18 C19 H19 118.9
C14 C19 H19 118.9
C25 C20 C21 115.4(5)
C25 C20 B1 123.3(4)
C21 C20 B1 121.2(4)
C22 C21 C20 122.7(5)
C22 C21 H21 118.6
C20 C21 H21 118.6
C21 C22 C23 119.5(5)
C21 C22 H22 120.2
C23 C22 H22 120.2
C24 C23 C22 119.8(5)
C24 C23 H23 120.1
C22 C23 H23 120.1
C23 C24 C25 119.9(5)
C23 C24 H24 120.1
C25 C24 H24 120.1
C20 C25 C24 122.7(5)
C20 C25 H25 118.7
C24 C25 H25 118.7
C31 C26 C27 114.5(5)
C31 C26 B1 121.2(4)
C27 C26 B1 124.3(4)
C28 C27 C26 122.7(5)
C28 C27 H27 118.6
C26 C27 H27 118.6
C29 C28 C27 120.6(5)
C29 C28 H28 119.7
C27 C28 H28 119.7
C28 C29 C30 119.1(5)
C28 C29 H29 120.4
C30 C29 H29 120.4
C29 C30 C31 119.2(6)
C29 C30 H30 120.4
C31 C30 H30 120.4
C26 C31 C30 123.9(5)
C26 C31 H31 118.1
C30 C31 H31 118.1

loop_
_geom_bond_atom_site_label_1
_geom_bond_atom_site_label_2
_geom_bond_distance
Zn1 N1A 2.109(7)
Zn1 N2A 2.131(8)
Zn1 N4A 2.156(7)
Zn1 N3A 2.164(9)
Zn1 N2B 2.221(17)
Zn1 N3B 2.312(18)
Zn1 N4B 2.320(18)
Zn1 N1B 2.38(3)
Zn1 I1B 2.469(4)
Zn1 I1A 2.5881(18)
N1A C1A 1.396(11)
N1A C9A 1.517(12)
N1A C8A 1.534(13)
N2A C3A 1.313(14)
N2A C10A 1.482(11)
N2A C2A 1.626(13)
N3A C11A 1.435(14)
N3A C5A 1.561(19)
N3A C4A 1.639(15)
N4A C7A 1.408(12)
N4A C6A 1.500(12)
N4A C12A 1.504(11)
C7A C8A 1.498(14)
C7A H7A 0.9900
C7A H7B 0.9900
C8A H8A 0.9900
C8A H8B 0.9900
C1A C2A 1.511(13)
C1A H1A 0.9900
C1A H1B 0.9900
C2A H2A 0.9900
C2A H2B 0.9900
C3A C4A 1.477(17)
C3A H3A 0.9900
C3A H3B 0.9900
C4A H4A 0.9900
C4A H4B 0.9900
C5A C6A 1.125(18)
C5A H5A 0.9900
C5A H5B 0.9900
C6A H6A 0.9900
C6A H6B 0.9900
C9A H9A 0.9800
C9A H9B 0.9800
C9A H9C 0.9800
C10A H10A 0.9800
C10A H10B 0.9800
C10A H10C 0.9800
C11A H11A 0.9800
C11A H11B 0.9800
C11A H11C 0.9800
C12A H12A 0.9800
C12A H12B 0.9800
C12A H12C 0.9800
N1B C1B 1.36(3)
N1B C8B 1.41(3)
N1B C9B 1.49(4)
N2B C3B 1.16(3)
N2B C10B 1.49(4)
N2B C2B 1.56(3)
N3B C5B 1.16(4)
N3B C4B 1.42(4)
N3B C11B 1.48(4)
N4B C7B 1.38(3)
N4B C12B 1.46(3)
N4B C6B 1.78(3)
C7B C8B 1.45(3)
C7B H7C 0.9900
C7B H7D 0.9900
C8B H8C 0.9900
C8B H8D 0.9900
C1B C2B 1.60(4)
C1B H1C 0.9900
C1B H1D 0.9900
C2B H2C 0.9900
C2B H2D 0.9900
C3B C4B 1.70(4)
C3B H3C 0.9900
C3B H3D 0.9900
C4B H4C 0.9900
C4B H4D 0.9900
C6B C5B 1.18(4)
C6B H6C 0.9900
C6B H6D 0.9900
C5B H5C 0.9900
C5B H5D 0.9900
C9B H9D 0.9800
C9B H9E 0.9800
C9B H9F 0.9800
C10B H10D 0.9800
C10B H10E 0.9800
C10B H10F 0.9800
C11B H11D 0.9800
C11B H11E 0.9800
C11B H11F 0.9800
C12B H12D 0.9800
C12B H12E 0.9800
C12B H12F 0.9800
O1 C13 1.284(6)
O1 B1 1.549(6)
O2 C13 1.212(6)
B1 C20 1.627(7)
B1 C14 1.628(7)
B1 C26 1.641(7)
C13 H13 0.95(6)
C14 C15 1.397(7)
C14 C19 1.403(7)
C15 C16 1.388(7)
C15 H15 0.9500
C16 C17 1.366(8)
C16 H16 0.9500
C17 C18 1.369(9)
C17 H17 0.9500
C18 C19 1.392(8)
C18 H18 0.9500
C19 H19 0.9500
C20 C25 1.376(6)
C20 C21 1.410(7)
C21 C22 1.375(7)
C21 H21 0.9500
C22 C23 1.379(7)
C22 H22 0.9500
C23 C24 1.366(7)
C23 H23 0.9500
C24 C25 1.392(7)
C24 H24 0.9500
C25 H25 0.9500
C26 C31 1.386(7)
C26 C27 1.394(7)
C27 C28 1.391(7)
C27 H27 0.9500
C28 C29 1.364(7)
C28 H28 0.9500
C29 C30 1.378(8)
C29 H29 0.9500
C30 C31 1.394(7)
C30 H30 0.9500
C31 H31 0.9500

loop_
_geom_torsion_atom_site_label_1
_geom_torsion_atom_site_label_2
_geom_torsion_atom_site_label_3
_geom_torsion_atom_site_label_4
_geom_torsion
C6A N4A C7A C8A -81.7(10)
C12A N4A C7A C8A 156.4(8)
Zn1 N4A C7A C8A 32.0(10)
N4A C7A C8A N1A -54.5(11)
C1A N1A C8A C7A 163.4(8)
C9A N1A C8A C7A -76.5(9)
Zn1 N1A C8A C7A 46.7(8)
C9A N1A C1A C2A 153.8(8)
C8A N1A C1A C2A -85.5(10)
Zn1 N1A C1A C2A 28.7(10)
N1A C1A C2A N2A -51.8(11)
C3A N2A C2A C1A 164.1(9)
C10A N2A C2A C1A -73.2(9)
Zn1 N2A C2A C1A 43.8(8)
C10A N2A C3A C4A 156.5(9)
C2A N2A C3A C4A -85.9(11)
Zn1 N2A C3A C4A 23.3(13)
N2A C3A C4A N3A -49.1(13)
C11A N3A C4A C3A -76.2(11)
C5A N3A C4A C3A 150.1(11)
Zn1 N3A C4A C3A 46.7(9)
C11A N3A C5A C6A 139.3(17)
C4A N3A C5A C6A -103.4(19)
Zn1 N3A C5A C6A -3(2)
N3A C5A C6A N4A -22(2)
C7A N4A C6A C5A 150.8(14)
C12A N4A C6A C5A -87.0(15)
Zn1 N4A C6A C5A 34.4(15)
C12B N4B C7B C8B 154(2)
C6B N4B C7B C8B -90(4)
Zn1 N4B C7B C8B 30(3)
C1B N1B C8B C7B 162(2)
C9B N1B C8B C7B -60(3)
Zn1 N1B C8B C7B 53(2)
N4B C7B C8B N1B -62(3)
C8B N1B C1B C2B -87(3)
C9B N1B C1B C2B 139(3)
Zn1 N1B C1B C2B 20(3)
C3B N2B C2B C1B 156(3)
C10B N2B C2B C1B -85(3)
Zn1 N2B C2B C1B 25(3)
N1B C1B C2B N2B -35(4)
C10B N2B C3B C4B 148(3)
C2B N2B C3B C4B -120(2)
Zn1 N2B C3B C4B -10(3)
C5B N3B C4B C3B 143(4)
C11B N3B C4B C3B -99(4)
Zn1 N3B C4B C3B 1(4)
C5B N3B C4B C11B -119(4)
Zn1 N3B C4B C11B 99(2)
N2B C3B C4B N3B 6(5)
N2B C3B C4B C11B -58(3)
C7B N4B C6B C5B 99(4)
C12B N4B C6B C5B -131(3)
Zn1 N4B C6B C5B -25(3)
C7B N4B C6B C12B -130(3)
Zn1 N4B C6B C12B 105.5(16)
C4B N3B C5B C6B -134(3)
C11B N3B C5B C6B 126(4)
Zn1 N3B C5B C6B 0(5)
N4B C6B C5B N3B 19(5)
C12B C6B C5B N3B -46(6)
C5B N3B C11B C4B 128(4)
Zn1 N3B C11B C4B -96.7(17)
C3B C4B C11B N3B 122(3)
C7B N4B C12B C6B 146(3)
Zn1 N4B C12B C6B -89.2(11)
C13 O1 B1 C20 178.2(5)
C13 O1 B1 C14 -63.6(6)
C13 O1 B1 C26 60.1(6)
B1 O1 C13 O2 179.2(6)
O1 B1 C14 C15 164.7(4)
C20 B1 C14 C15 -82.0(6)
C26 B1 C14 C15 42.9(6)
O1 B1 C14 C19 -19.0(6)
C20 B1 C14 C19 94.3(6)
C26 B1 C14 C19 -140.8(5)
C19 C14 C15 C16 0.0(7)
B1 C14 C15 C16 176.6(5)
C14 C15 C16 C17 0.1(8)
C15 C16 C17 C18 0.1(8)
C16 C17 C18 C19 -0.3(8)
C17 C18 C19 C14 0.4(8)
C15 C14 C19 C18 -0.3(7)
B1 C14 C19 C18 -176.8(5)
O1 B1 C20 C25 -2.6(6)
C14 B1 C20 C25 -119.2(5)
C26 B1 C20 C25 114.8(5)
O1 B1 C20 C21 179.9(4)
C14 B1 C20 C21 63.3(6)
C26 B1 C20 C21 -62.8(6)
C25 C20 C21 C22 -1.1(7)
B1 C20 C21 C22 176.6(5)
C20 C21 C22 C23 0.9(8)
C21 C22 C23 C24 0.5(8)
C22 C23 C24 C25 -1.6(8)
C21 C20 C25 C24 -0.1(7)
B1 C20 C25 C24 -177.8(5)
C23 C24 C25 C20 1.4(8)
O1 B1 C26 C31 86.2(5)
C20 B1 C26 C31 -27.5(6)
C14 B1 C26 C31 -152.5(5)
O1 B1 C26 C27 -94.5(5)
C20 B1 C26 C27 151.8(5)
C14 B1 C26 C27 26.8(7)
C31 C26 C27 C28 -0.4(7)
B1 C26 C27 C28 -179.7(5)
C26 C27 C28 C29 0.1(8)
C27 C28 C29 C30 -0.6(8)
C28 C29 C30 C31 1.3(8)
C27 C26 C31 C30 1.2(8)
B1 C26 C31 C30 -179.4(5)
C29 C30 C31 C26 -1.7(9)
